data_7713515
loop_
_publ_author_name
'Kikuchi, Kazuma'
'Imoto, Hiroaki'
'Naka, Kensuke'

_publ_section_title
;
 Robust and highly emissive copper(I) halide 1D-coordination polymers with
 triphenylarsine and a series of bridging N-heteroaromatic co-ligands
;
_journal_name_full 'Dalton Transactions'
_journal_paper_doi 10.1039/D3DT00784G
_journal_year 2023
_chemical_formula_moiety 'C21 H19 As Br Cu N'
_chemical_formula_sum 'C21 H19 As Br Cu N'
_chemical_formula_weight 503.74
_space_group_crystal_system triclinic
_space_group_IT_number 2
_space_group_name_Hall '-P 1'
_space_group_name_H-M_alt 'P -1'
_atom_sites_solution_hydrogens geom
_atom_sites_solution_primary dual
_audit_creation_date 2021-08-14
_audit_creation_method
;
Olex2 1.3-ac4
(compiled 2020.11.27 svn.r5f609507 for Rigaku Oxford Diffraction, GUI svn.r6214)
;
_audit_update_record
;
2023-02-19 deposited with the CCDC.	2023-07-18 downloaded from the CCDC.
;
_cell_angle_alpha 79.061(4)
_cell_angle_beta 75.393(4)
_cell_angle_gamma 63.563(5)
_cell_formula_units_Z 2
_cell_length_a 8.3969(4)
_cell_length_b 9.2516(5)
_cell_length_c 14.5900(6)
_cell_measurement_reflns_used 2254
_cell_measurement_temperature 298.15
_cell_measurement_theta_max 27.3670
_cell_measurement_theta_min 3.3630
_cell_volume 978.15(9)
_computing_cell_refinement 'CrysAlisPro 1.171.41.113a (Rigaku OD, 2021)'
_computing_data_collection 'CrysAlisPro 1.171.41.113a (Rigaku OD, 2021)'
_computing_data_reduction 'CrysAlisPro 1.171.41.113a (Rigaku OD, 2021)'
_computing_molecular_graphics 'Olex2 1.3-ac4 (Dolomanov et al., 2009)'
_computing_publication_material 'Olex2 1.3-ac4 (Dolomanov et al., 2009)'
_computing_structure_refinement 'SHELXL 2018/3 (Sheldrick, 2015)'
_computing_structure_solution 'SHELXT  (Sheldrick, 2015)'
_diffrn_ambient_temperature 298.15
_diffrn_detector 'CCD plate'
_diffrn_measured_fraction_theta_full 0.999
_diffrn_measured_fraction_theta_max 0.869
_diffrn_measurement_details
;
List of Runs (angles in degrees, time in seconds):

  # Type    Start    End  Width  t~exp~   \w     \q     \k     \f   Frames
#--------------------------------------------------------------------------
  1  \w    -73.00 110.00   0.50    3.00    --   30.00  54.00 -90.00  366
  2  \w     -7.00  18.00   0.50    3.00    --   30.00  54.00-180.00   50
  3  \w     91.00 117.00   0.50    3.00    --   30.00  54.00-180.00   52
  4  \w    -70.00  32.00   0.50    3.00    --   30.00  54.00  30.00  204
;
_diffrn_measurement_device 'two-circle diffractometer'
_diffrn_measurement_device_type 'XtaLAB Mini (JP)'
_diffrn_measurement_method '\w scans'
_diffrn_orient_matrix_type 'CrysAlisPro convention (1999,Acta A55,543-557)'
_diffrn_orient_matrix_UB_11 0.0874860000
_diffrn_orient_matrix_UB_12 -0.0151015000
_diffrn_orient_matrix_UB_13 0.0059818000
_diffrn_orient_matrix_UB_21 -0.0234650000
_diffrn_orient_matrix_UB_22 0.0844986000
_diffrn_orient_matrix_UB_23 -0.0062920000
_diffrn_orient_matrix_UB_31 -0.0321121000
_diffrn_orient_matrix_UB_32 0.0047130000
_diffrn_orient_matrix_UB_33 0.0496888000
_diffrn_radiation_monochromator graphite
_diffrn_radiation_probe x-ray
_diffrn_radiation_type 'Mo K\a'
_diffrn_radiation_wavelength 0.71073
_diffrn_reflns_av_R_equivalents 0.0219
_diffrn_reflns_av_unetI/netI 0.0612
_diffrn_reflns_Laue_measured_fraction_full 0.999
_diffrn_reflns_Laue_measured_fraction_max 0.869
_diffrn_reflns_limit_h_max 12
_diffrn_reflns_limit_h_min -12
_diffrn_reflns_limit_k_max 13
_diffrn_reflns_limit_k_min -11
_diffrn_reflns_limit_l_max 20
_diffrn_reflns_limit_l_min -21
_diffrn_reflns_number 8340
_diffrn_reflns_point_group_measured_fraction_full 0.999
_diffrn_reflns_point_group_measured_fraction_max 0.869
_diffrn_reflns_theta_full 25.242
_diffrn_reflns_theta_max 32.678
_diffrn_reflns_theta_min 2.748
_diffrn_source 'fine-focus sealed X-ray tube'
_diffrn_source_type 'Rigaku (Mo) X-ray Source'
_exptl_absorpt_coefficient_mu 4.840
_exptl_absorpt_correction_T_max 0.864
_exptl_absorpt_correction_T_min 0.774
_exptl_absorpt_correction_type analytical
_exptl_absorpt_process_details
;
CrysAlisPro 1.171.41.113a (Rigaku Oxford Diffraction, 2021)
Analytical numeric absorption correction using a multifaceted crystal
model based on expressions derived by R.C. Clark & J.S. Reid.
(Clark, R. C. & Reid, J. S. (1995). Acta Cryst. A51, 887-897)
Empirical absorption correction using spherical harmonics,
implemented in SCALE3 ABSPACK scaling algorithm.
;
_exptl_crystal_colour yellow
_exptl_crystal_colour_primary yellow
_exptl_crystal_density_diffrn 1.710
_exptl_crystal_description plate
_exptl_crystal_F_000 498
_exptl_crystal_size_max 0.355
_exptl_crystal_size_mid 0.311
_exptl_crystal_size_min 0.168
_refine_diff_density_max 0.848
_refine_diff_density_min -0.567
_refine_diff_density_rms 0.094
_refine_ls_extinction_coef 0.0051(4)
_refine_ls_extinction_expression Fc^*^=kFc[1+0.001xFc^2^\l^3^/sin(2\q)]^-1/4^
_refine_ls_extinction_method 'SHELXL-2018/3 (Sheldrick 2018)'
_refine_ls_goodness_of_fit_ref 1.009
_refine_ls_hydrogen_treatment constr
_refine_ls_matrix_type full
_refine_ls_number_parameters 228
_refine_ls_number_reflns 6233
_refine_ls_number_restraints 0
_refine_ls_restrained_S_all 1.009
_refine_ls_R_factor_all 0.0702
_refine_ls_R_factor_gt 0.0377
_refine_ls_shift/su_max 0.001
_refine_ls_shift/su_mean 0.000
_refine_ls_structure_factor_coef Fsqd
_refine_ls_weighting_details 'w=1/[\s^2^(Fo^2^)+(0.0164P)^2^] where P=(Fo^2^+2Fc^2^)/3'
_refine_ls_weighting_scheme calc
_refine_ls_wR_factor_gt 0.0599
_refine_ls_wR_factor_ref 0.0725
_reflns_Friedel_coverage 0.000
_reflns_number_gt 4306
_reflns_number_total 6233
_reflns_threshold_expression 'I > 2\s(I)'
_cod_data_source_file d3dt00784g2.cif
_cod_data_source_block '[Cu2Br2(AsPh3)2(dimeprz)]n_298K'
_cod_original_cell_volume 978.16(9)
_cod_database_code 7713515
_shelx_shelxl_version_number 2018/3
_chemical_oxdiff_formula CHAsCuBrN
_shelx_space_group_comment
;
The symmetry employed for this shelxl refinement is uniquely defined
by the following loop, which should always be used as a source of
symmetry information in preference to the above space-group names.
They are only intended as comments.
;
_shelx_estimated_absorpt_t_max 0.493
_shelx_estimated_absorpt_t_min 0.275
_reflns_odcompleteness_completeness 99.95
_reflns_odcompleteness_iscentric 1
_reflns_odcompleteness_theta 26.32
_olex2_refinement_description
;
1. Fixed Uiso
 At 1.2 times of:
  All C(H) groups
 At 1.5 times of:
  All C(H,H,H) groups
2.a Aromatic/amide H refined with riding coordinates:
 C20(H20), C8(H8), C14(H14), C2(H2), C18(H18), C6(H6), C17(H17), C16(H16),
 C4(H4), C5(H5), C3(H3), C15(H15), C12(H12), C9(H9), C10(H10), C11(H11)
2.b Idealised Me refined as rotating group:
 C21(H21A,H21B,H21C)
;
_olex2_submission_special_instructions 'No special instructions were received'
_oxdiff_exptl_absorpt_empirical_details
;
Empirical correction (ABSPACK) includes:
- Absorption correction using spherical harmonics
- Frame scaling
;
_oxdiff_exptl_absorpt_empirical_full_max 1.245
_oxdiff_exptl_absorpt_empirical_full_min 0.833

loop_
_space_group_symop_operation_xyz
'x, y, z'
'-x, -y, -z'

loop_
_atom_site_label
_atom_site_type_symbol
_atom_site_fract_x
_atom_site_fract_y
_atom_site_fract_z
_atom_site_U_iso_or_equiv
_atom_site_adp_type
_atom_site_occupancy
_atom_site_site_symmetry_order
_atom_site_calc_flag
_atom_site_refinement_flags_posn
_atom_site_refinement_flags_adp
_atom_site_refinement_flags_occupancy
_atom_site_disorder_assembly
_atom_site_disorder_group
As1 As 0.51269(4) 0.33596(3) 0.72717(2) 0.02977(9) Uani 1 1 d . . . . .
Br1 Br 0.23873(4) 0.61571(4) 0.52995(2) 0.03922(9) Uani 1 1 d . . . . .
Cu1 Cu 0.48302(5) 0.34705(4) 0.56863(3) 0.03757(11) Uani 1 1 d . . . . .
N1 N 0.4856(3) 0.1448(3) 0.52569(16) 0.0305(5) Uani 1 1 d . . . . .
C13 C 0.7341(4) 0.1589(3) 0.7586(2) 0.0306(6) Uani 1 1 d . . . . .
C1 C 0.3245(4) 0.3129(3) 0.8300(2) 0.0321(6) Uani 1 1 d . . . . .
C19 C 0.3434(4) 0.1042(3) 0.5501(2) 0.0309(6) Uani 1 1 d . . . . .
C20 C 0.6380(4) 0.0401(3) 0.4761(2) 0.0338(7) Uani 1 1 d . . . . .
H20 H 0.737617 0.065622 0.458153 0.041 Uiso 1 1 calc R U . . .
C7 C 0.5296(4) 0.5185(3) 0.7663(2) 0.0330(7) Uani 1 1 d . . . . .
C8 C 0.4674(4) 0.5629(4) 0.8585(2) 0.0393(7) Uani 1 1 d . . . . .
H8 H 0.414320 0.505273 0.904988 0.047 Uiso 1 1 calc R U . . .
C14 C 0.8253(4) 0.1611(4) 0.8245(2) 0.0423(8) Uani 1 1 d . . . . .
H14 H 0.776838 0.249329 0.860428 0.051 Uiso 1 1 calc R U . . .
C2 C 0.1452(4) 0.4138(4) 0.8206(2) 0.0429(8) Uani 1 1 d . . . . .
H2 H 0.121275 0.485075 0.766392 0.052 Uiso 1 1 calc R U . . .
C18 C 0.8101(4) 0.0264(4) 0.7051(2) 0.0422(8) Uani 1 1 d . . . . .
H18 H 0.752108 0.024009 0.659245 0.051 Uiso 1 1 calc R U . . .
C6 C 0.3549(4) 0.2083(4) 0.9112(2) 0.0425(8) Uani 1 1 d . . . . .
H6 H 0.473268 0.140836 0.918577 0.051 Uiso 1 1 calc R U . . .
C21 C 0.1699(4) 0.2171(4) 0.6053(2) 0.0496(9) Uani 1 1 d . . . . .
H21A H 0.189107 0.225649 0.665787 0.074 Uiso 1 1 calc R U . . .
H21B H 0.079620 0.176076 0.614839 0.074 Uiso 1 1 calc R U . . .
H21C H 0.129710 0.322128 0.570576 0.074 Uiso 1 1 calc R U . . .
C17 C 0.9713(5) -0.1014(4) 0.7200(3) 0.0538(9) Uani 1 1 d . . . . .
H17 H 1.019596 -0.191271 0.685408 0.065 Uiso 1 1 calc R U . . .
C16 C 1.0601(4) -0.0969(4) 0.7849(3) 0.0544(9) Uani 1 1 d . . . . .
H16 H 1.170085 -0.182430 0.793397 0.065 Uiso 1 1 calc R U . . .
C4 C 0.0372(5) 0.3015(5) 0.9722(3) 0.0565(10) Uani 1 1 d . . . . .
H4 H -0.058711 0.297398 1.019595 0.068 Uiso 1 1 calc R U . . .
C5 C 0.2128(5) 0.2019(4) 0.9819(2) 0.0511(9) Uani 1 1 d . . . . .
H5 H 0.235984 0.130235 1.036041 0.061 Uiso 1 1 calc R U . . .
C3 C 0.0038(4) 0.4075(4) 0.8918(3) 0.0536(10) Uani 1 1 d . . . . .
H3 H -0.115003 0.475357 0.885384 0.064 Uiso 1 1 calc R U . . .
C15 C 0.9881(4) 0.0331(4) 0.8377(3) 0.0529(9) Uani 1 1 d . . . . .
H15 H 1.048602 0.035345 0.882308 0.063 Uiso 1 1 calc R U . . .
C12 C 0.6086(5) 0.6034(4) 0.6989(3) 0.0604(11) Uani 1 1 d . . . . .
H12 H 0.651125 0.573604 0.636958 0.072 Uiso 1 1 calc R U . . .
C9 C 0.4842(5) 0.6937(4) 0.8815(3) 0.0528(10) Uani 1 1 d . . . . .
H9 H 0.441750 0.723801 0.943424 0.063 Uiso 1 1 calc R U . . .
C10 C 0.5625(6) 0.7778(5) 0.8141(3) 0.0662(12) Uani 1 1 d . . . . .
H10 H 0.573338 0.865301 0.829924 0.079 Uiso 1 1 calc R U . . .
C11 C 0.6261(7) 0.7338(5) 0.7220(3) 0.0809(14) Uani 1 1 d . . . . .
H11 H 0.680194 0.791052 0.675846 0.097 Uiso 1 1 calc R U . . .

loop_
_atom_site_aniso_label
_atom_site_aniso_U_11
_atom_site_aniso_U_22
_atom_site_aniso_U_33
_atom_site_aniso_U_23
_atom_site_aniso_U_13
_atom_site_aniso_U_12
As1 0.03472(16) 0.02632(16) 0.03051(16) -0.00530(12) -0.00731(13) -0.01310(13)
Br1 0.03739(17) 0.03234(17) 0.04540(19) -0.00599(14) -0.00221(15) -0.01435(13)
Cu1 0.0483(2) 0.0347(2) 0.0362(2) -0.00676(16) -0.00856(18) -0.02140(18)
N1 0.0390(13) 0.0283(13) 0.0298(13) -0.0057(10) -0.0041(11) -0.0192(11)
C13 0.0311(14) 0.0271(15) 0.0325(15) -0.0043(12) -0.0005(13) -0.0135(12)
C1 0.0367(15) 0.0307(15) 0.0324(15) -0.0071(13) -0.0091(14) -0.0143(13)
C19 0.0380(15) 0.0289(15) 0.0305(15) -0.0054(12) -0.0059(13) -0.0174(13)
C20 0.0404(16) 0.0337(16) 0.0349(16) -0.0044(13) -0.0049(14) -0.0227(14)
C7 0.0417(16) 0.0240(14) 0.0367(16) -0.0030(12) -0.0155(15) -0.0124(13)
C8 0.0394(17) 0.0389(18) 0.0407(18) -0.0106(14) -0.0091(15) -0.0139(14)
C14 0.0425(18) 0.0379(18) 0.0446(19) -0.0117(15) -0.0112(16) -0.0107(15)
C2 0.0392(17) 0.0380(18) 0.049(2) -0.0055(15) -0.0106(16) -0.0123(15)
C18 0.0469(18) 0.0339(17) 0.0456(19) -0.0130(15) -0.0065(16) -0.0142(15)
C6 0.0397(17) 0.046(2) 0.0411(19) -0.0029(15) -0.0069(16) -0.0178(15)
C21 0.0444(18) 0.045(2) 0.064(2) -0.0200(18) 0.0033(18) -0.0241(16)
C17 0.058(2) 0.0316(19) 0.059(2) -0.0133(17) 0.001(2) -0.0099(16)
C16 0.0362(18) 0.041(2) 0.067(3) 0.0002(18) -0.0082(19) -0.0024(16)
C4 0.043(2) 0.068(3) 0.059(2) -0.021(2) 0.0109(19) -0.0287(19)
C5 0.056(2) 0.060(2) 0.041(2) -0.0006(17) -0.0047(18) -0.0316(19)
C3 0.0317(17) 0.058(2) 0.070(3) -0.020(2) -0.0053(18) -0.0143(17)
C15 0.045(2) 0.053(2) 0.058(2) -0.0049(19) -0.0193(19) -0.0129(17)
C12 0.106(3) 0.061(2) 0.040(2) -0.0066(18) -0.011(2) -0.058(2)
C9 0.061(2) 0.048(2) 0.054(2) -0.0240(18) -0.015(2) -0.0168(18)
C10 0.098(3) 0.049(2) 0.074(3) -0.013(2) -0.032(3) -0.039(2)
C11 0.153(5) 0.071(3) 0.057(3) 0.003(2) -0.023(3) -0.083(3)

loop_
_atom_type_symbol
_atom_type_description
_atom_type_scat_dispersion_real
_atom_type_scat_dispersion_imag
_atom_type_scat_source
C C 0.0033 0.0016 'International Tables Vol C Tables 4.2.6.8 and 6.1.1.4'
H H 0.0000 0.0000 'International Tables Vol C Tables 4.2.6.8 and 6.1.1.4'
As As 0.0499 2.0058 'International Tables Vol C Tables 4.2.6.8 and 6.1.1.4'
Br Br -0.2901 2.4595 'International Tables Vol C Tables 4.2.6.8 and 6.1.1.4'
Cu Cu 0.3201 1.2651 'International Tables Vol C Tables 4.2.6.8 and 6.1.1.4'
N N 0.0061 0.0033 'International Tables Vol C Tables 4.2.6.8 and 6.1.1.4'

loop_
_exptl_crystal_face_index_h
_exptl_crystal_face_index_k
_exptl_crystal_face_index_l
_exptl_crystal_face_perp_dist
0 1 2 0.1192
0 -1 -2 0.0984
0 0 1 0.0958
0 0 -1 0.0723
-2 1 0 0.1843
2 -1 1 0.1309
-2 -1 0 0.1833
2 1 1 0.1467
-1 -1 1 0.1597
1 2 0 0.1579
-1 -2 0 0.1349
0 -2 1 0.1169
-11 -5 -14 0.1681

loop_
_geom_angle_atom_site_label_1
_geom_angle_atom_site_label_2
_geom_angle_atom_site_label_3
_geom_angle
_geom_angle_site_symmetry_1
_geom_angle_site_symmetry_3
_geom_angle_publ_flag
C13 As1 Cu1 113.16(8) . . ?
C13 As1 C7 100.50(11) . . ?
C1 As1 Cu1 118.52(8) . . ?
C1 As1 C13 103.61(12) . . ?
C1 As1 C7 99.80(12) . . ?
C7 As1 Cu1 118.58(9) . . ?
Cu1 Br1 Cu1 79.490(17) . 2_666 ?
As1 Cu1 Br1 103.409(17) . 2_666 ?
As1 Cu1 Br1 108.091(17) . . ?
Br1 Cu1 Br1 100.509(17) . 2_666 ?
N1 Cu1 As1 117.91(7) . . ?
N1 Cu1 Br1 117.46(6) . . ?
N1 Cu1 Br1 107.01(7) . 2_666 ?
C19 N1 Cu1 123.69(19) . . ?
C20 N1 Cu1 119.85(18) . . ?
C20 N1 C19 116.3(2) . . ?
C14 C13 As1 124.8(2) . . ?
C14 C13 C18 118.7(3) . . ?
C18 C13 As1 116.3(2) . . ?
C2 C1 As1 116.6(2) . . ?
C6 C1 As1 125.0(2) . . ?
C6 C1 C2 118.4(3) . . ?
N1 C19 C20 119.6(3) . 2_656 ?
N1 C19 C21 118.4(2) . . ?
C20 C19 C21 122.0(3) 2_656 . ?
N1 C20 C19 124.0(3) . 2_656 ?
C8 C7 As1 122.9(2) . . ?
C12 C7 As1 117.7(2) . . ?
C12 C7 C8 119.4(3) . . ?
C7 C8 C9 119.9(3) . . ?
C13 C14 C15 120.5(3) . . ?
C3 C2 C1 120.1(3) . . ?
C17 C18 C13 120.1(3) . . ?
C1 C6 C5 121.3(3) . . ?
C16 C17 C18 120.4(3) . . ?
C17 C16 C15 120.3(3) . . ?
C5 C4 C3 119.7(3) . . ?
C4 C5 C6 120.0(3) . . ?
C4 C3 C2 120.6(3) . . ?
C16 C15 C14 120.0(3) . . ?
C7 C12 C11 120.7(3) . . ?
C10 C9 C8 120.3(3) . . ?
C9 C10 C11 120.3(3) . . ?
C10 C11 C12 119.5(4) . . ?

loop_
_geom_bond_atom_site_label_1
_geom_bond_atom_site_label_2
_geom_bond_distance
_geom_bond_site_symmetry_2
_geom_bond_publ_flag
As1 Cu1 2.3665(5) . ?
As1 C13 1.945(3) . ?
As1 C1 1.943(3) . ?
As1 C7 1.954(3) . ?
Br1 Cu1 2.4932(5) . ?
Br1 Cu1 2.5456(5) 2_666 ?
Cu1 N1 2.073(2) . ?
N1 C19 1.352(3) . ?
N1 C20 1.340(3) . ?
C13 C14 1.380(4) . ?
C13 C18 1.391(4) . ?
C1 C2 1.400(4) . ?
C1 C6 1.380(4) . ?
C19 C20 1.390(4) 2_656 ?
C19 C21 1.495(4) . ?
C7 C8 1.384(4) . ?
C7 C12 1.366(4) . ?
C8 C9 1.388(4) . ?
C14 C15 1.383(4) . ?
C2 C3 1.381(5) . ?
C18 C17 1.380(4) . ?
C6 C5 1.382(4) . ?
C17 C16 1.362(4) . ?
C16 C15 1.369(5) . ?
C4 C5 1.375(5) . ?
C4 C3 1.379(5) . ?
C12 C11 1.388(4) . ?
C9 C10 1.358(5) . ?
C10 C11 1.381(5) . ?

loop_
_exptl_oxdiff_crystal_face_indexfrac_h
_exptl_oxdiff_crystal_face_indexfrac_k
_exptl_oxdiff_crystal_face_indexfrac_l
_exptl_oxdiff_crystal_face_x
_exptl_oxdiff_crystal_face_y
_exptl_oxdiff_crystal_face_z
-0.0000 1.0000 2.0000 -0.0031 0.0719 0.1041
0.0000 -1.0000 -2.0000 0.0031 -0.0719 -0.1041
-0.0000 -0.0000 1.0000 0.0060 -0.0063 0.0497
0.0000 0.0000 -1.0000 -0.0060 0.0063 -0.0497
-2.0000 1.0000 0.0000 -0.1901 0.1314 0.0689
2.0000 -1.0000 1.0000 0.1961 -0.1377 -0.0192
-2.0000 -1.0000 0.0000 -0.1599 -0.0376 0.0595
2.0000 1.0000 1.0000 0.1659 0.0313 -0.0098
-1.0000 -1.0000 1.0000 -0.0664 -0.0673 0.0771
1.0000 2.0000 0.0000 0.0573 0.1455 -0.0227
-1.0000 -2.0000 -0.0000 -0.0573 -0.1455 0.0227
0.0000 -2.0000 1.0000 0.0362 -0.1753 0.0403
-10.5106 -5.0904 -13.7169 -0.9247 -0.0972 -0.3680
